data_4027245
loop_
_publ_author_name
'K. V. Sajna'
'K. C. Kumara Swamy'

_publ_section_title
;
 Allenylphosphonates/Allenylphosphine Oxides as Intermediates/Precursors
 for Intramolecular Cyclization Leading to Phosphorus-Based Indenes,
 Indenones, Benzofurans, and Isochromenes
;
_journal_name_full 'Journal of Organic Chemistry'
_journal_page_first 5345
_journal_page_last 5356
_journal_paper_doi 10.1021/jo300705f
_journal_volume 77
_journal_year 2012
_chemical_formula_moiety 'C22 H27 O7 P'
_chemical_formula_sum 'C22 H27 O7 P'
_chemical_formula_weight 434.41
_chemical_name_systematic
; 
 ? 
;
_space_group_IT_number 14
_symmetry_cell_setting monoclinic
_symmetry_space_group_name_Hall '-P 2ybc'
_symmetry_space_group_name_H-M 'P 1 21/c 1'
_atom_sites_solution_hydrogens geom
_atom_sites_solution_primary direct
_atom_sites_solution_secondary difmap
_audit_creation_method SHELXL-97
_cell_angle_alpha 90.00
_cell_angle_beta 117.713(4)
_cell_angle_gamma 90.00
_cell_formula_units_Z 4
_cell_length_a 13.0951(10)
_cell_length_b 9.4194(7)
_cell_length_c 20.0552(12)
_cell_measurement_reflns_used 4079
_cell_measurement_temperature 100(2)
_cell_measurement_theta_max 26.03
_cell_measurement_theta_min 2.29
_cell_volume 2190.0(3)
_computing_cell_refinement 'Bruker SMART'
_computing_data_collection 'Bruker SMART'
_computing_data_reduction 'Bruker SAINT'
_computing_molecular_graphics 'Bruker SHELXTL'
_computing_publication_material 'Bruker SHELXTL'
_computing_structure_refinement 'SHELXL-97 (Sheldrick, 1997)'
_computing_structure_solution 'SHELXS-97 (Sheldrick, 1990)'
_diffrn_ambient_temperature 100(2)
_diffrn_measured_fraction_theta_full 0.994
_diffrn_measured_fraction_theta_max 0.994
_diffrn_measurement_device_type 'CCD area detector'
_diffrn_measurement_method 'phi and omega scans'
_diffrn_radiation_monochromator graphite
_diffrn_radiation_source 'fine-focus sealed tube'
_diffrn_radiation_type MoK\a
_diffrn_radiation_wavelength 0.71073
_diffrn_reflns_av_R_equivalents 0.0274
_diffrn_reflns_av_sigmaI/netI 0.0314
_diffrn_reflns_limit_h_max 15
_diffrn_reflns_limit_h_min -12
_diffrn_reflns_limit_k_max 9
_diffrn_reflns_limit_k_min -11
_diffrn_reflns_limit_l_max 10
_diffrn_reflns_limit_l_min -23
_diffrn_reflns_number 9992
_diffrn_reflns_theta_full 25.00
_diffrn_reflns_theta_max 25.00
_diffrn_reflns_theta_min 1.76
_diffrn_standards_decay_% none
_diffrn_standards_interval_count 'not applicable'
_diffrn_standards_interval_time 'not applicable'
_diffrn_standards_number 'not applicable'
_exptl_absorpt_coefficient_mu 0.166
_exptl_absorpt_correction_T_max 0.9804
_exptl_absorpt_correction_T_min 0.9660
_exptl_absorpt_correction_type empirical
_exptl_absorpt_process_details 'SADABS, Sheldrick(1996)'
_exptl_crystal_colour colorless
_exptl_crystal_density_diffrn 1.318
_exptl_crystal_description plate
_exptl_crystal_F_000 920
_exptl_crystal_size_max 0.21
_exptl_crystal_size_mid 0.16
_exptl_crystal_size_min 0.12
_refine_diff_density_max 0.405
_refine_diff_density_min -0.324
_refine_diff_density_rms 0.056
_refine_ls_extinction_method none
_refine_ls_goodness_of_fit_ref 1.035
_refine_ls_hydrogen_treatment constr
_refine_ls_matrix_type full
_refine_ls_number_parameters 276
_refine_ls_number_reflns 3836
_refine_ls_number_restraints 0
_refine_ls_restrained_S_all 1.035
_refine_ls_R_factor_all 0.0609
_refine_ls_R_factor_gt 0.0498
_refine_ls_shift/su_max 0.001
_refine_ls_shift/su_mean 0.000
_refine_ls_structure_factor_coef Fsqd
_refine_ls_weighting_details 'calc w=1/[\s^2^(Fo^2^)+(0.0544P)^2^+2.2888P] where P=(Fo^2^+2Fc^2^)/3'
_refine_ls_weighting_scheme calc
_refine_ls_wR_factor_gt 0.1209
_refine_ls_wR_factor_ref 0.1268
_reflns_number_gt 3245
_reflns_number_total 3836
_reflns_threshold_expression >2sigma(I)
_cod_data_source_file jo300705f_si_001_1.cif
_cod_data_source_block compd-26
_cod_database_code 4027245

loop_
_symmetry_equiv_pos_as_xyz
'x, y, z'
'-x, y+1/2, -z+1/2'
'-x, -y, -z'
'x, -y-1/2, z-1/2'

loop_
_atom_site_label
_atom_site_type_symbol
_atom_site_fract_x
_atom_site_fract_y
_atom_site_fract_z
_atom_site_U_iso_or_equiv
_atom_site_adp_type
_atom_site_occupancy
_atom_site_symmetry_multiplicity
_atom_site_calc_flag
_atom_site_refinement_flags
P1 P 1.03733(5) 0.59497(6) 0.70306(3) 0.02468(18) Uani 1 1 d .
O1 O 1.01395(15) 0.46645(17) 0.65792(9) 0.0338(4) Uani 1 1 d .
O2 O 1.03877(14) 0.56522(16) 0.78089(9) 0.0275(4) Uani 1 1 d .
O3 O 1.15921(14) 0.66108(16) 0.72386(9) 0.0275(4) Uani 1 1 d .
O4 O 0.68660(16) 0.48967(19) 0.43480(10) 0.0375(5) Uani 1 1 d .
O5 O 0.68378(16) 0.5970(2) 0.33443(10) 0.0405(5) Uani 1 1 d .
O6 O 0.54793(16) 0.81287(19) 0.37260(11) 0.0432(5) Uani 1 1 d .
O7 O 0.68805(15) 0.97416(18) 0.42933(10) 0.0376(5) Uani 1 1 d .
C1 C 1.0989(2) 0.6602(3) 0.84536(14) 0.0318(6) Uani 1 1 d .
H1A H 1.1030 0.6146 0.8910 0.038 Uiso 1 1 calc R
H1B H 1.0540 0.7491 0.8365 0.038 Uiso 1 1 calc R
C2 C 1.2195(2) 0.6958(2) 0.85883(14) 0.0293(6) Uani 1 1 d .
C3 C 1.2130(2) 0.7591(2) 0.78730(13) 0.0296(6) Uani 1 1 d .
H3A H 1.1678 0.8483 0.7751 0.036 Uiso 1 1 calc R
H3B H 1.2918 0.7825 0.7957 0.036 Uiso 1 1 calc R
C4 C 1.2970(2) 0.5635(2) 0.88258(14) 0.0324(6) Uani 1 1 d .
H4A H 1.2657 0.4927 0.8422 0.049 Uiso 1 1 calc R
H4B H 1.2997 0.5234 0.9285 0.049 Uiso 1 1 calc R
H4C H 1.3751 0.5900 0.8923 0.049 Uiso 1 1 calc R
C5 C 1.2679(2) 0.8087(3) 0.92034(15) 0.0386(7) Uani 1 1 d .
H5A H 1.3457 0.8352 0.9294 0.058 Uiso 1 1 calc R
H5B H 1.2712 0.7709 0.9668 0.058 Uiso 1 1 calc R
H5C H 1.2180 0.8926 0.9043 0.058 Uiso 1 1 calc R
C6 C 0.9337(2) 0.7365(2) 0.65672(13) 0.0244(5) Uani 1 1 d .
H6 H 0.9626 0.8278 0.6847 0.029 Uiso 1 1 calc R
C7 C 0.8153(2) 0.7028(2) 0.64791(13) 0.0257(5) Uani 1 1 d .
C8 C 0.7790(2) 0.6839(2) 0.70186(14) 0.0306(6) Uani 1 1 d .
H8 H 0.8319 0.6902 0.7540 0.037 Uiso 1 1 calc R
C9 C 0.6627(2) 0.6553(3) 0.67780(15) 0.0348(6) Uani 1 1 d .
H9 H 0.6360 0.6417 0.7140 0.042 Uiso 1 1 calc R
C10 C 0.5852(2) 0.6463(3) 0.60144(15) 0.0326(6) Uani 1 1 d .
H10 H 0.5065 0.6251 0.5861 0.039 Uiso 1 1 calc R
C11 C 0.6217(2) 0.6679(2) 0.54751(14) 0.0300(6) Uani 1 1 d .
H11 H 0.5684 0.6632 0.4954 0.036 Uiso 1 1 calc R
C12 C 0.7374(2) 0.6967(2) 0.57087(13) 0.0262(5) Uani 1 1 d .
C13 C 0.8008(2) 0.7276(2) 0.52842(13) 0.0269(5) Uani 1 1 d .
C14 C 0.9129(2) 0.7526(2) 0.57607(13) 0.0257(5) Uani 1 1 d .
C15 C 0.7465(2) 0.7352(3) 0.44357(13) 0.0305(6) Uani 1 1 d .
H15 H 0.8074 0.7677 0.4302 0.037 Uiso 1 1 calc R
C16 C 0.6477(2) 0.8421(3) 0.41038(14) 0.0318(6) Uani 1 1 d .
C17 C 0.6031(3) 1.0864(3) 0.39871(16) 0.0450(7) Uani 1 1 d .
H17A H 0.5603 1.0767 0.3438 0.068 Uiso 1 1 calc R
H17B H 0.6419 1.1787 0.4115 0.068 Uiso 1 1 calc R
H17C H 0.5494 1.0796 0.4200 0.068 Uiso 1 1 calc R
C18 C 0.7021(2) 0.5924(3) 0.40541(13) 0.0308(6) Uani 1 1 d .
C19 C 0.6350(3) 0.4685(3) 0.29197(16) 0.0493(8) Uani 1 1 d .
H19A H 0.6851 0.3879 0.3178 0.074 Uiso 1 1 calc R
H19B H 0.6286 0.4781 0.2415 0.074 Uiso 1 1 calc R
H19C H 0.5583 0.4525 0.2878 0.074 Uiso 1 1 calc R
C20 C 1.0073(2) 0.7877(3) 0.55748(14) 0.0310(6) Uani 1 1 d .
C21 C 1.0767(2) 0.9160(3) 0.59284(15) 0.0369(6) Uani 1 1 d .
H21A H 1.1413 0.9214 0.5811 0.055 Uiso 1 1 calc R
H21B H 1.1065 0.9110 0.6476 0.055 Uiso 1 1 calc R
H21C H 1.0282 1.0006 0.5733 0.055 Uiso 1 1 calc R
C22 C 1.0279(2) 0.7044(3) 0.51054(16) 0.0414(7) Uani 1 1 d .
H22A H 1.0887 0.7272 0.4991 0.050 Uiso 1 1 calc R
H22B H 0.9817 0.6228 0.4888 0.050 Uiso 1 1 calc R

loop_
_atom_site_aniso_label
_atom_site_aniso_U_11
_atom_site_aniso_U_22
_atom_site_aniso_U_33
_atom_site_aniso_U_23
_atom_site_aniso_U_13
_atom_site_aniso_U_12
P1 0.0223(3) 0.0227(3) 0.0266(3) 0.0010(2) 0.0093(3) -0.0002(2)
O1 0.0327(10) 0.0270(8) 0.0359(10) -0.0005(7) 0.0110(8) 0.0018(7)
O2 0.0224(9) 0.0267(8) 0.0298(9) 0.0018(6) 0.0090(7) -0.0028(6)
O3 0.0240(9) 0.0308(8) 0.0263(9) -0.0004(7) 0.0107(7) -0.0027(7)
O4 0.0424(11) 0.0399(10) 0.0305(10) -0.0003(8) 0.0172(9) -0.0009(8)
O5 0.0403(11) 0.0558(11) 0.0278(10) 0.0000(8) 0.0179(9) 0.0041(9)
O6 0.0295(11) 0.0399(10) 0.0492(12) 0.0060(8) 0.0092(9) 0.0027(8)
O7 0.0324(10) 0.0360(9) 0.0375(10) 0.0056(8) 0.0105(8) 0.0019(8)
C1 0.0368(15) 0.0321(12) 0.0274(13) -0.0023(10) 0.0156(11) 0.0005(11)
C2 0.0272(14) 0.0270(11) 0.0292(13) -0.0002(9) 0.0094(11) 0.0016(10)
C3 0.0227(13) 0.0288(12) 0.0319(13) 0.0007(10) 0.0080(11) -0.0037(10)
C4 0.0315(14) 0.0302(12) 0.0308(13) 0.0031(10) 0.0106(11) 0.0031(10)
C5 0.0377(16) 0.0322(13) 0.0336(15) -0.0024(11) 0.0062(12) 0.0013(11)
C6 0.0238(13) 0.0208(10) 0.0267(12) 0.0001(8) 0.0101(10) 0.0007(9)
C7 0.0277(13) 0.0207(10) 0.0294(13) 0.0003(9) 0.0138(11) 0.0027(9)
C8 0.0306(14) 0.0314(12) 0.0301(13) 0.0026(10) 0.0144(11) 0.0026(10)
C9 0.0363(16) 0.0369(13) 0.0398(15) 0.0051(11) 0.0249(13) 0.0028(11)
C10 0.0250(14) 0.0321(12) 0.0427(15) 0.0043(11) 0.0174(12) 0.0026(10)
C11 0.0273(14) 0.0288(12) 0.0321(14) 0.0000(10) 0.0124(11) 0.0010(10)
C12 0.0247(13) 0.0232(11) 0.0303(13) 0.0021(9) 0.0125(11) 0.0026(9)
C13 0.0271(13) 0.0262(11) 0.0280(13) 0.0044(9) 0.0133(11) 0.0026(9)
C14 0.0240(13) 0.0225(10) 0.0276(13) 0.0055(9) 0.0094(10) 0.0039(9)
C15 0.0276(14) 0.0392(13) 0.0268(13) 0.0064(10) 0.0143(11) 0.0025(10)
C16 0.0308(15) 0.0378(13) 0.0258(13) 0.0052(10) 0.0123(12) -0.0003(11)
C17 0.0425(17) 0.0331(14) 0.0455(17) 0.0048(12) 0.0088(14) 0.0050(12)
C18 0.0211(13) 0.0464(14) 0.0246(13) 0.0023(11) 0.0104(10) 0.0052(11)
C19 0.0447(18) 0.070(2) 0.0321(16) -0.0123(14) 0.0172(14) 0.0038(15)
C20 0.0259(14) 0.0355(13) 0.0312(13) 0.0115(10) 0.0130(11) 0.0064(10)
C21 0.0324(15) 0.0396(14) 0.0396(15) 0.0081(11) 0.0175(12) -0.0033(11)
C22 0.0392(17) 0.0421(14) 0.0553(18) 0.0041(13) 0.0325(15) 0.0030(12)

loop_
_atom_type_symbol
_atom_type_description
_atom_type_scat_dispersion_real
_atom_type_scat_dispersion_imag
_atom_type_scat_source
C C 0.0033 0.0016 'International Tables Vol C Tables 4.2.6.8 and 6.1.1.4'
H H 0.0000 0.0000 'International Tables Vol C Tables 4.2.6.8 and 6.1.1.4'
O O 0.0106 0.0060 'International Tables Vol C Tables 4.2.6.8 and 6.1.1.4'
P P 0.1023 0.0942 'International Tables Vol C Tables 4.2.6.8 and 6.1.1.4'

loop_
_geom_angle_atom_site_label_1
_geom_angle_atom_site_label_2
_geom_angle_atom_site_label_3
_geom_angle
O1 P1 O2 111.70(10)
O1 P1 O3 112.75(10)
O2 P1 O3 105.27(9)
O1 P1 C6 113.60(10)
O2 P1 C6 107.38(10)
O3 P1 C6 105.56(10)
C1 O2 P1 121.29(15)
C3 O3 P1 119.88(15)
C18 O5 C19 114.4(2)
C16 O7 C17 115.8(2)
O2 C1 C2 112.4(2)
O2 C1 H1A 109.1
C2 C1 H1A 109.1
O2 C1 H1B 109.1
C2 C1 H1B 109.1
H1A C1 H1B 107.9
C1 C2 C3 108.86(19)
C1 C2 C5 107.8(2)
C3 C2 C5 108.0(2)
C1 C2 C4 111.2(2)
C3 C2 C4 110.5(2)
C5 C2 C4 110.4(2)
O3 C3 C2 111.53(18)
O3 C3 H3A 109.3
C2 C3 H3A 109.3
O3 C3 H3B 109.3
C2 C3 H3B 109.3
H3A C3 H3B 108.0
C2 C4 H4A 109.5
C2 C4 H4B 109.5
H4A C4 H4B 109.5
C2 C4 H4C 109.5
H4A C4 H4C 109.5
H4B C4 H4C 109.5
C2 C5 H5A 109.5
C2 C5 H5B 109.5
H5A C5 H5B 109.5
C2 C5 H5C 109.5
H5A C5 H5C 109.5
H5B C5 H5C 109.5
C7 C6 C14 103.32(18)
C7 C6 P1 112.76(15)
C14 C6 P1 109.85(16)
C7 C6 H6 110.2
C14 C6 H6 110.2
P1 C6 H6 110.2
C8 C7 C12 121.3(2)
C8 C7 C6 130.1(2)
C12 C7 C6 108.6(2)
C7 C8 C9 118.2(2)
C7 C8 H8 120.9
C9 C8 H8 120.9
C10 C9 C8 120.9(2)
C10 C9 H9 119.6
C8 C9 H9 119.6
C11 C10 C9 120.7(2)
C11 C10 H10 119.7
C9 C10 H10 119.7
C10 C11 C12 118.9(2)
C10 C11 H11 120.5
C12 C11 H11 120.5
C11 C12 C7 120.0(2)
C11 C12 C13 131.7(2)
C7 C12 C13 108.2(2)
C14 C13 C12 110.3(2)
C14 C13 C15 125.2(2)
C12 C13 C15 124.5(2)
C13 C14 C20 128.3(2)
C13 C14 C6 109.5(2)
C20 C14 C6 122.1(2)
C13 C15 C18 113.2(2)
C13 C15 C16 112.5(2)
C18 C15 C16 108.4(2)
C13 C15 H15 107.5
C18 C15 H15 107.5
C16 C15 H15 107.5
O6 C16 O7 124.4(2)
O6 C16 C15 125.3(2)
O7 C16 C15 110.3(2)
O7 C17 H17A 109.5
O7 C17 H17B 109.5
H17A C17 H17B 109.5
O7 C17 H17C 109.5
H17A C17 H17C 109.5
H17B C17 H17C 109.5
O4 C18 O5 124.5(2)
O4 C18 C15 125.3(2)
O5 C18 C15 110.2(2)
O5 C19 H19A 109.5
O5 C19 H19B 109.5
H19A C19 H19B 109.5
O5 C19 H19C 109.5
H19A C19 H19C 109.5
H19B C19 H19C 109.5
C22 C20 C21 122.2(3)
C22 C20 C14 120.5(2)
C21 C20 C14 117.3(2)
C20 C21 H21A 109.5
C20 C21 H21B 109.5
H21A C21 H21B 109.5
C20 C21 H21C 109.5
H21A C21 H21C 109.5
H21B C21 H21C 109.5
C20 C22 H22A 120.0
C20 C22 H22B 120.0
H22A C22 H22B 120.0

loop_
_geom_bond_atom_site_label_1
_geom_bond_atom_site_label_2
_geom_bond_distance
P1 O1 1.4564(17)
P1 O2 1.5773(18)
P1 O3 1.5780(17)
P1 C6 1.819(2)
O2 C1 1.465(3)
O3 C3 1.461(3)
O4 C18 1.198(3)
O5 C18 1.330(3)
O5 C19 1.446(3)
O6 C16 1.199(3)
O7 C16 1.336(3)
O7 C17 1.448(3)
C1 C2 1.511(4)
C1 H1A 0.9900
C1 H1B 0.9900
C2 C3 1.519(3)
C2 C5 1.526(3)
C2 C4 1.536(3)
C3 H3A 0.9900
C3 H3B 0.9900
C4 H4A 0.9800
C4 H4B 0.9800
C4 H4C 0.9800
C5 H5A 0.9800
C5 H5B 0.9800
C5 H5C 0.9800
C6 C7 1.510(3)
C6 C14 1.518(3)
C6 H6 1.0000
C7 C8 1.381(4)
C7 C12 1.402(3)
C8 C9 1.393(4)
C8 H8 0.9500
C9 C10 1.392(4)
C9 H9 0.9500
C10 C11 1.386(4)
C10 H10 0.9500
C11 C12 1.389(3)
C11 H11 0.9500
C12 C13 1.468(3)
C13 C14 1.349(3)
C13 C15 1.510(3)
C14 C20 1.485(4)
C15 C18 1.523(4)
C15 C16 1.526(3)
C15 H15 1.0000
C17 H17A 0.9800
C17 H17B 0.9800
C17 H17C 0.9800
C19 H19A 0.9800
C19 H19B 0.9800
C19 H19C 0.9800
C20 C22 1.346(4)
C20 C21 1.480(4)
C21 H21A 0.9800
C21 H21B 0.9800
C21 H21C 0.9800
C22 H22A 0.9500
C22 H22B 0.9500
